data_4118042
loop_
_publ_author_name
'Mario Incl\'an'
'M. Teresa Albelda'
'Juan C. Fr\'ias'
'Salvador Blasco'
'Bego\~na Verdejo'
'Carolina Serena'
'Cl\`audia Salat-Canela'
'Maria Luisa D\'iaz'
'Antonio Garc\'ia-Espa\~na'
'Enrique Garc\'ia-Espa\~na'

_publ_contact_author 'Enrique Garc\'ia-Espa\~na'
_publ_contact_author_email Enrique.Garcia-Es@uv.es
_publ_section_title
;
 Modulation of DNA Binding by Reversible Metal-Controlled Molecular
 Reorganizations of Scorpiand-like Ligands
;
_journal_name_full 'Journal of the American Chemical Society'
_journal_page_first 9644
_journal_page_last 9656
_journal_paper_doi 10.1021/ja300538s
_journal_volume 134
_journal_year 2012
_chemical_formula_moiety 'C16 H30 Cu N6, 2(Cl O4)'
_chemical_formula_sum 'C16 H30 Cl2 Cu N6 O8'
_chemical_formula_weight 568.90
_chemical_name_common '[Cu(pytren-al)](ClO4)2'
_chemical_name_systematic
; 
 ? 
;
_space_group_IT_number 61
_symmetry_cell_setting orthorhombic
_symmetry_space_group_name_Hall '-P 2ac 2ab'
_symmetry_space_group_name_H-M 'P b c a'
_atom_sites_solution_hydrogens geom
_atom_sites_solution_primary direct
_atom_sites_solution_secondary difmap
_cell_angle_alpha 90.00
_cell_angle_beta 90.00
_cell_angle_gamma 90.00
_cell_formula_units_Z 8
_cell_length_a 17.3147(7)
_cell_length_b 12.8809(9)
_cell_length_c 21.1273(11)
_cell_measurement_reflns_used 19086
_cell_measurement_temperature 293(2)
_cell_measurement_theta_max 26.733
_cell_measurement_theta_min 0.998
_cell_volume 4712.0(5)
_computing_cell_refinement 'HKL Scalepack (Otwinowski & Minor 1997)'
_computing_data_collection 'Collect (Bruker AXS BV, 1997-2004)'
_computing_data_reduction 'HKL Denzo and Scalepack (Otwinowski & Minor 1997)'
_computing_structure_refinement 'SHELXL-97 (Sheldrick, 1997)'
_computing_structure_solution 'SHELXS-97 (Sheldrick, 1990)'
_diffrn_ambient_temperature 293(2)
_diffrn_detector_area_resol_mean 9
_diffrn_measured_fraction_theta_full 0.991
_diffrn_measured_fraction_theta_max 0.991
_diffrn_measurement_device '95mm CCD camera on \k-goniostat'
_diffrn_measurement_device_type KappaCCD
_diffrn_measurement_method CCD
_diffrn_radiation_monochromator 'horizonally mounted graphite crystal'
_diffrn_radiation_source 'fine-focus sealed tube'
_diffrn_radiation_type MoK\a
_diffrn_radiation_wavelength 0.71073
_diffrn_reflns_av_R_equivalents 0.1839
_diffrn_reflns_av_sigmaI/netI 0.1413
_diffrn_reflns_limit_h_max 21
_diffrn_reflns_limit_h_min -21
_diffrn_reflns_limit_k_max 16
_diffrn_reflns_limit_k_min -13
_diffrn_reflns_limit_l_max 26
_diffrn_reflns_limit_l_min -26
_diffrn_reflns_number 24326
_diffrn_reflns_theta_full 26.64
_diffrn_reflns_theta_max 26.64
_diffrn_reflns_theta_min 1.93
_exptl_absorpt_coefficient_mu 1.208
_exptl_absorpt_correction_type none
_exptl_crystal_colour 'dark blue'
_exptl_crystal_density_diffrn 1.604
_exptl_crystal_F_000 2360
_exptl_crystal_size_max 0.15
_exptl_crystal_size_mid 0.11
_exptl_crystal_size_min 0.07
_refine_diff_density_max 1.530
_refine_diff_density_min -1.339
_refine_diff_density_rms 0.420
_refine_ls_extinction_coef 0.044(4)
_refine_ls_extinction_expression Fc^*^=kFc[1+0.001xFc^2^\l^3^/sin(2\q)]^-1/4^
_refine_ls_extinction_method SHELXL
_refine_ls_goodness_of_fit_ref 1.004
_refine_ls_hydrogen_treatment constr
_refine_ls_matrix_type full
_refine_ls_number_parameters 299
_refine_ls_number_reflns 4913
_refine_ls_number_restraints 0
_refine_ls_restrained_S_all 1.004
_refine_ls_R_factor_all 0.2335
_refine_ls_R_factor_gt 0.1075
_refine_ls_shift/su_max 0.000
_refine_ls_shift/su_mean 0.000
_refine_ls_structure_factor_coef Fsqd
_refine_ls_weighting_details 'calc w=1/[\s^2^(Fo^2^)+(0.1915P)^2^+0.0000P] where P=(Fo^2^+2Fc^2^)/3'
_refine_ls_weighting_scheme calc
_refine_ls_wR_factor_gt 0.2313
_refine_ls_wR_factor_ref 0.3395
_reflns_number_gt 1985
_reflns_number_total 4913
_reflns_threshold_expression >2sigma(I)
_cod_data_source_file ja300538s_si_002_2.cif
_cod_data_source_block cupytrenal
_cod_database_code 4118042

loop_
_symmetry_equiv_pos_as_xyz
'x, y, z'
'-x+1/2, -y, z+1/2'
'x+1/2, -y+1/2, -z'
'-x, y+1/2, -z+1/2'
'-x, -y, -z'
'x-1/2, y, -z-1/2'
'-x-1/2, y-1/2, z'
'x, -y-1/2, z-1/2'

loop_
_atom_site_label
_atom_site_type_symbol
_atom_site_fract_x
_atom_site_fract_y
_atom_site_fract_z
_atom_site_U_iso_or_equiv
_atom_site_adp_type
_atom_site_occupancy
_atom_site_symmetry_multiplicity
_atom_site_calc_flag
_atom_site_refinement_flags
Cu1 Cu 0.42045(6) 0.31735(9) 0.36833(5) 0.0611(6) Uani 1 1 d .
N1 N 0.3683(4) 0.2731(7) 0.4513(4) 0.070(2) Uani 1 1 d .
N2 N 0.4719(5) 0.1520(6) 0.3857(4) 0.078(2) Uani 1 1 d .
H2 H 0.5233 0.1509 0.3770 0.094 Uiso 1 1 d R
N3 N 0.3404(4) 0.2313(6) 0.3152(4) 0.070(2) Uani 1 1 d .
N4 N 0.3097(4) 0.4283(7) 0.3756(4) 0.081(2) Uani 1 1 d .
H4 H 0.3218 0.4939 0.3629 0.097 Uiso 1 1 d R
N5 N 0.4663(4) 0.3555(7) 0.2829(4) 0.075(2) Uani 1 1 d .
H5 H 0.4443 0.4164 0.2704 0.090 Uiso 1 1 d R
N6 N 0.4951(4) 0.4116(7) 0.4155(4) 0.083(2) Uani 1 1 d .
H6A H 0.4739 0.4754 0.4163 0.099 Uiso 1 1 d R
H6B H 0.4972 0.3892 0.4558 0.099 Uiso 1 1 d R
C1 C 0.4580(7) 0.1277(10) 0.4521(6) 0.100(4) Uani 1 1 d .
H1B H 0.5041 0.1439 0.4762 0.120 Uiso 1 1 calc R
H1A H 0.4487 0.0537 0.4561 0.120 Uiso 1 1 calc R
C2 C 0.4296(6) 0.0851(9) 0.3427(6) 0.092(3) Uani 1 1 d .
H2A H 0.4295 0.0149 0.3594 0.110 Uiso 1 1 calc R
H2B H 0.4558 0.0839 0.3021 0.110 Uiso 1 1 calc R
C3 C 0.3487(6) 0.1198(8) 0.3332(6) 0.087(3) Uani 1 1 d .
H3A H 0.3201 0.1079 0.3721 0.104 Uiso 1 1 calc R
H3B H 0.3253 0.0774 0.3005 0.104 Uiso 1 1 calc R
C4 C 0.2606(5) 0.2659(9) 0.3311(5) 0.078(3) Uani 1 1 d .
H4A H 0.2458 0.2367 0.3716 0.094 Uiso 1 1 calc R
H4B H 0.2251 0.2397 0.2994 0.094 Uiso 1 1 calc R
C5 C 0.2538(6) 0.3837(10) 0.3342(6) 0.088(3) Uani 1 1 d .
H5A H 0.2605 0.4122 0.2921 0.106 Uiso 1 1 calc R
H5B H 0.2025 0.4021 0.3488 0.106 Uiso 1 1 calc R
C6 C 0.2887(7) 0.4270(11) 0.4437(6) 0.109(4) Uani 1 1 d .
H6C H 0.2333 0.4364 0.4477 0.131 Uiso 1 1 calc R
H6D H 0.3136 0.4850 0.4647 0.131 Uiso 1 1 calc R
C7 C 0.3114(6) 0.3286(10) 0.4764(5) 0.086(3) Uani 1 1 d .
C8 C 0.2734(9) 0.3017(16) 0.5306(7) 0.124(5) Uani 1 1 d .
H8 H 0.2343 0.3424 0.5478 0.148 Uiso 1 1 calc R
C9 C 0.2963(10) 0.2119(19) 0.5575(7) 0.140(7) Uani 1 1 d .
H9 H 0.2711 0.1897 0.5939 0.167 Uiso 1 1 calc R
C10 C 0.3550(9) 0.1517(13) 0.5340(6) 0.118(5) Uani 1 1 d .
H10 H 0.3697 0.0904 0.5538 0.142 Uiso 1 1 calc R
C11 C 0.3908(6) 0.1853(10) 0.4804(5) 0.084(3) Uani 1 1 d .
C12 C 0.3578(6) 0.2488(10) 0.2470(5) 0.086(3) Uani 1 1 d .
H12A H 0.3262 0.3055 0.2313 0.104 Uiso 1 1 calc R
H12B H 0.3446 0.1870 0.2231 0.104 Uiso 1 1 calc R
C13 C 0.4424(7) 0.2744(11) 0.2365(5) 0.094(3) Uani 1 1 d .
H13B H 0.4735 0.2126 0.2422 0.113 Uiso 1 1 calc R
H13A H 0.4500 0.2996 0.1937 0.113 Uiso 1 1 calc R
C14 C 0.5510(6) 0.3695(11) 0.2803(6) 0.102(4) Uani 1 1 d .
H14B H 0.5660 0.3866 0.2373 0.122 Uiso 1 1 calc R
H14A H 0.5759 0.3046 0.2916 0.122 Uiso 1 1 calc R
C15 C 0.5791(6) 0.4547(12) 0.3248(6) 0.106(4) Uani 1 1 d .
H15A H 0.6318 0.4728 0.3138 0.128 Uiso 1 1 calc R
H15B H 0.5474 0.5160 0.3188 0.128 Uiso 1 1 calc R
C16 C 0.5762(6) 0.4236(12) 0.3931(6) 0.106(4) Uani 1 1 d .
H16B H 0.6036 0.3585 0.3986 0.127 Uiso 1 1 calc R
H16A H 0.6021 0.4759 0.4184 0.127 Uiso 1 1 calc R
Cl1 Cl 0.06998(16) 0.2007(3) 0.41884(15) 0.0903(10) Uani 1 1 d .
O13 O 0.1239(10) 0.1851(19) 0.4603(10) 0.293(14) Uani 1 1 d .
O14 O 0.0910(7) 0.1424(15) 0.3662(8) 0.202(7) Uani 1 1 d .
O12 O 0.0683(8) 0.3019(9) 0.4023(9) 0.180(6) Uani 1 1 d .
O11 O -0.0025(6) 0.1638(9) 0.4377(6) 0.154(4) Uani 1 1 d .
Cl2 Cl 0.16420(14) 0.0639(2) 0.18218(12) 0.0806(9) Uani 1 1 d .
O21 O 0.1198(11) 0.027(2) 0.1423(13) 0.43(2) Uani 1 1 d .
O23 O 0.1615(10) 0.1634(11) 0.1657(9) 0.237(9) Uani 1 1 d .
O24 O 0.1236(12) 0.0597(13) 0.2384(9) 0.267(9) Uani 1 1 d .
O22 O 0.2315(6) 0.0181(13) 0.1757(8) 0.212(7) Uani 1 1 d .

loop_
_atom_site_aniso_label
_atom_site_aniso_U_11
_atom_site_aniso_U_22
_atom_site_aniso_U_33
_atom_site_aniso_U_23
_atom_site_aniso_U_13
_atom_site_aniso_U_12
Cu1 0.0560(7) 0.0646(8) 0.0628(8) 0.0051(5) 0.0031(5) -0.0008(5)
N1 0.069(4) 0.078(5) 0.064(4) 0.002(4) 0.016(4) -0.005(4)
N2 0.071(5) 0.064(5) 0.098(6) 0.001(5) -0.006(4) 0.020(4)
N3 0.068(4) 0.069(5) 0.072(5) -0.005(4) -0.007(4) -0.003(4)
N4 0.068(5) 0.071(6) 0.103(6) 0.001(5) -0.001(4) 0.006(4)
N5 0.059(4) 0.083(6) 0.084(5) 0.020(5) 0.007(4) -0.002(4)
N6 0.077(5) 0.091(6) 0.080(5) 0.000(5) -0.005(4) -0.013(5)
C1 0.120(9) 0.087(8) 0.094(9) 0.018(7) -0.033(7) 0.008(8)
C2 0.099(8) 0.062(7) 0.115(9) -0.007(6) -0.010(7) 0.009(6)
C3 0.093(7) 0.061(7) 0.106(8) -0.004(6) -0.022(6) -0.003(6)
C4 0.058(5) 0.095(8) 0.083(6) -0.009(6) -0.013(5) -0.005(5)
C5 0.075(6) 0.087(8) 0.102(8) 0.006(7) -0.005(6) 0.017(6)
C6 0.082(7) 0.125(12) 0.120(10) -0.040(9) 0.009(7) 0.020(7)
C7 0.072(6) 0.118(10) 0.070(7) -0.009(6) 0.005(5) 0.001(6)
C8 0.110(10) 0.187(18) 0.075(8) 0.001(9) 0.013(7) 0.007(10)
C9 0.107(11) 0.24(2) 0.076(9) 0.023(11) 0.019(8) -0.055(13)
C10 0.121(10) 0.153(13) 0.080(8) 0.048(8) -0.015(8) -0.028(10)
C11 0.079(7) 0.090(8) 0.082(7) 0.024(6) -0.008(6) -0.014(6)
C12 0.086(7) 0.100(9) 0.073(7) 0.004(6) -0.004(5) -0.008(6)
C13 0.106(8) 0.112(9) 0.064(6) -0.005(6) 0.004(5) -0.007(7)
C14 0.069(6) 0.139(11) 0.098(8) 0.049(8) 0.013(6) 0.007(7)
C15 0.066(6) 0.131(12) 0.123(10) 0.025(9) 0.006(6) -0.030(7)
C16 0.067(6) 0.133(12) 0.117(9) 0.015(9) -0.016(6) -0.019(7)
Cl1 0.0878(19) 0.101(2) 0.0826(18) 0.0117(15) 0.0147(14) 0.0030(15)
O13 0.212(15) 0.41(3) 0.25(2) 0.18(2) -0.120(15) -0.096(17)
O14 0.171(11) 0.185(14) 0.250(18) -0.051(12) 0.108(11) -0.012(10)
O12 0.211(13) 0.093(8) 0.238(16) 0.045(8) 0.057(10) 0.000(7)
O11 0.123(8) 0.138(9) 0.201(12) -0.010(8) 0.064(7) -0.021(6)
Cl2 0.0719(15) 0.087(2) 0.0826(17) 0.0011(14) -0.0099(13) 0.0044(14)
O21 0.214(15) 0.54(4) 0.53(4) -0.43(4) -0.22(2) 0.20(2)
O23 0.304(19) 0.110(10) 0.30(2) 0.073(11) 0.156(17) 0.059(11)
O24 0.38(2) 0.157(12) 0.265(17) 0.042(12) 0.197(18) 0.026(15)
O22 0.109(7) 0.241(16) 0.286(17) 0.072(14) 0.015(9) 0.070(9)

loop_
_atom_type_symbol
_atom_type_description
_atom_type_scat_dispersion_real
_atom_type_scat_dispersion_imag
_atom_type_scat_source
C C 0.0033 0.0016 'International Tables Vol C Tables 4.2.6.8 and 6.1.1.4'
H H 0.0000 0.0000 'International Tables Vol C Tables 4.2.6.8 and 6.1.1.4'
Cl Cl 0.1484 0.1585 'International Tables Vol C Tables 4.2.6.8 and 6.1.1.4'
Cu Cu 0.3201 1.2651 'International Tables Vol C Tables 4.2.6.8 and 6.1.1.4'
N N 0.0061 0.0033 'International Tables Vol C Tables 4.2.6.8 and 6.1.1.4'
O O 0.0106 0.0060 'International Tables Vol C Tables 4.2.6.8 and 6.1.1.4'

loop_
_geom_angle_atom_site_label_1
_geom_angle_atom_site_label_2
_geom_angle_atom_site_label_3
_geom_angle
N5 Cu1 N6 92.4(3)
N5 Cu1 N1 176.0(3)
N6 Cu1 N1 91.6(3)
N5 Cu1 N3 84.9(3)
N6 Cu1 N3 175.1(3)
N1 Cu1 N3 91.1(3)
N5 Cu1 N2 102.2(3)
N6 Cu1 N2 103.0(3)
N1 Cu1 N2 77.3(3)
N3 Cu1 N2 81.6(3)
N5 Cu1 N4 103.0(3)
N6 Cu1 N4 97.0(3)
N1 Cu1 N4 76.1(3)
N3 Cu1 N4 79.7(3)
N2 Cu1 N4 147.0(3)
C7 N1 C11 119.1(9)
C7 N1 Cu1 121.2(7)
C11 N1 Cu1 119.7(7)
C2 N2 C1 113.1(10)
C2 N2 Cu1 104.5(6)
C1 N2 Cu1 106.5(7)
C2 N2 H2 111.0
C1 N2 H2 110.6
Cu1 N2 H2 110.9
C12 N3 C4 111.1(7)
C12 N3 C3 111.9(8)
C4 N3 C3 108.6(8)
C12 N3 Cu1 107.7(6)
C4 N3 Cu1 109.5(6)
C3 N3 Cu1 107.9(5)
C5 N4 C6 115.0(9)
C5 N4 Cu1 105.3(6)
C6 N4 Cu1 104.6(7)
C5 N4 H4 110.5
C6 N4 H4 110.6
Cu1 N4 H4 110.6
C14 N5 C13 109.7(9)
C14 N5 Cu1 116.7(6)
C13 N5 Cu1 107.8(6)
C14 N5 H5 107.4
C13 N5 H5 107.3
Cu1 N5 H5 107.6
C16 N6 Cu1 120.4(8)
C16 N6 H6A 107.2
Cu1 N6 H6A 107.2
C16 N6 H6B 107.2
Cu1 N6 H6B 107.3
H6A N6 H6B 106.9
N2 C1 C11 113.8(9)
N2 C1 H1B 108.8
C11 C1 H1B 108.8
N2 C1 H1A 108.8
C11 C1 H1A 108.8
H1B C1 H1A 107.7
N2 C2 C3 112.4(9)
N2 C2 H2A 109.1
C3 C2 H2A 109.1
N2 C2 H2B 109.1
C3 C2 H2B 109.1
H2A C2 H2B 107.8
C2 C3 N3 114.5(9)
C2 C3 H3A 108.6
N3 C3 H3A 108.6
C2 C3 H3B 108.6
N3 C3 H3B 108.6
H3A C3 H3B 107.6
N3 C4 C5 112.3(8)
N3 C4 H4A 109.1
C5 C4 H4A 109.1
N3 C4 H4B 109.1
C5 C4 H4B 109.1
H4A C4 H4B 107.9
N4 C5 C4 112.1(8)
N4 C5 H5A 109.2
C4 C5 H5A 109.2
N4 C5 H5B 109.2
C4 C5 H5B 109.2
H5A C5 H5B 107.9
N4 C6 C7 113.1(9)
N4 C6 H6C 109.0
C7 C6 H6C 109.0
N4 C6 H6D 109.0
C7 C6 H6D 109.0
H6C C6 H6D 107.8
N1 C7 C8 123.7(13)
N1 C7 C6 117.9(10)
C8 C7 C6 118.4(13)
C9 C8 C7 115.4(15)
C9 C8 H8 122.3
C7 C8 H8 122.3
C8 C9 C10 123.4(13)
C8 C9 H9 118.3
C10 C9 H9 118.3
C11 C10 C9 117.4(14)
C11 C10 H10 121.3
C9 C10 H10 121.3
N1 C11 C10 121.0(12)
N1 C11 C1 117.3(9)
C10 C11 C1 121.8(12)
N3 C12 C13 111.6(8)
N3 C12 H12A 109.3
C13 C12 H12A 109.3
N3 C12 H12B 109.3
C13 C12 H12B 109.3
H12A C12 H12B 108.0
N5 C13 C12 109.0(9)
N5 C13 H13B 109.9
C12 C13 H13B 109.9
N5 C13 H13A 109.9
C12 C13 H13A 109.9
H13B C13 H13A 108.3
N5 C14 C15 112.4(10)
N5 C14 H14B 109.1
C15 C14 H14B 109.1
N5 C14 H14A 109.1
C15 C14 H14A 109.1
H14B C14 H14A 107.9
C16 C15 C14 113.0(11)
C16 C15 H15A 109.0
C14 C15 H15A 109.0
C16 C15 H15B 109.0
C14 C15 H15B 109.0
H15A C15 H15B 107.8
N6 C16 C15 111.4(9)
N6 C16 H16B 109.4
C15 C16 H16B 109.4
N6 C16 H16A 109.4
C15 C16 H16A 109.4
H16B C16 H16A 108.0
O13 Cl1 O12 110.0(13)
O13 Cl1 O14 105.6(14)
O12 Cl1 O14 108.7(10)
O13 Cl1 O11 113.6(10)
O12 Cl1 O11 112.5(8)
O14 Cl1 O11 106.2(8)
O21 Cl2 O22 108.0(11)
O21 Cl2 O23 99.6(18)
O22 Cl2 O23 116.0(10)
O21 Cl2 O24 104.8(18)
O22 Cl2 O24 121.6(11)
O23 Cl2 O24 104.2(9)

loop_
_geom_bond_atom_site_label_1
_geom_bond_atom_site_label_2
_geom_bond_distance
Cu1 N5 2.033(7)
Cu1 N6 2.033(8)
Cu1 N1 2.053(7)
Cu1 N3 2.100(7)
Cu1 N2 2.337(8)
Cu1 N4 2.396(8)
N1 C7 1.327(13)
N1 C11 1.346(13)
N2 C2 1.450(13)
N2 C1 1.458(14)
N2 H2 0.9100
N3 C12 1.489(13)
N3 C4 1.490(11)
N3 C3 1.493(13)
N4 C5 1.425(13)
N4 C6 1.485(15)
N4 H4 0.9100
N5 C14 1.479(12)
N5 C13 1.490(14)
N5 H5 0.9100
N6 C16 1.491(12)
N6 H6A 0.9000
N6 H6B 0.8999
C1 C11 1.503(17)
C1 H1B 0.9700
C1 H1A 0.9700
C2 C3 1.485(14)
C2 H2A 0.9700
C2 H2B 0.9700
C3 H3A 0.9700
C3 H3B 0.9700
C4 C5 1.523(16)
C4 H4A 0.9700
C4 H4B 0.9700
C5 H5A 0.9700
C5 H5B 0.9700
C6 C7 1.496(18)
C6 H6C 0.9700
C6 H6D 0.9700
C7 C8 1.366(18)
C8 C9 1.35(2)
C8 H8 0.9300
C9 C10 1.37(2)
C9 H9 0.9300
C10 C11 1.360(17)
C10 H10 0.9300
C12 C13 1.518(14)
C12 H12A 0.9700
C12 H12B 0.9700
C13 H13B 0.9700
C13 H13A 0.9700
C14 C15 1.525(19)
C14 H14B 0.9700
C14 H14A 0.9700
C15 C16 1.498(18)
C15 H15A 0.9700
C15 H15B 0.9700
C16 H16B 0.9700
C16 H16A 0.9700
Cl1 O13 1.296(14)
Cl1 O12 1.350(11)
Cl1 O14 1.391(15)
Cl1 O11 1.400(9)
Cl2 O21 1.234(13)
Cl2 O22 1.313(10)
Cl2 O23 1.329(13)
Cl2 O24 1.382(14)

loop_
_geom_hbond_atom_site_label_D
_geom_hbond_atom_site_label_H
_geom_hbond_atom_site_label_A
_geom_hbond_distance_DH
_geom_hbond_distance_HA
_geom_hbond_distance_DA
_geom_hbond_angle_DHA
_geom_hbond_site_symmetry_A
N2 H2 O21 0.91 2.34 3.081(18) 138.1 6_656
N4 H4 O14 0.91 2.44 3.26(2) 149.5 7_665
N5 H5 O24 0.91 2.29 3.196(18) 173.7 7_665
N6 H6A O14 0.90 2.65 3.49(2) 155.1 7_665
N6 H6B O11 0.90 2.35 3.250(15) 177.1 3_556

loop_
_geom_torsion_atom_site_label_1
_geom_torsion_atom_site_label_2
_geom_torsion_atom_site_label_3
_geom_torsion_atom_site_label_4
_geom_torsion
N6 Cu1 N1 C7 86.0(8)
N3 Cu1 N1 C7 -89.9(8)
N2 Cu1 N1 C7 -171.0(8)
N4 Cu1 N1 C7 -10.8(7)
N6 Cu1 N1 C11 -95.3(8)
N3 Cu1 N1 C11 88.8(8)
N2 Cu1 N1 C11 7.7(8)
N4 Cu1 N1 C11 167.9(8)
N5 Cu1 N2 C2 -73.5(7)
N6 Cu1 N2 C2 -168.9(7)
N1 Cu1 N2 C2 102.4(7)
N3 Cu1 N2 C2 9.4(7)
N4 Cu1 N2 C2 65.5(9)
N5 Cu1 N2 C1 166.5(7)
N6 Cu1 N2 C1 71.1(7)
N1 Cu1 N2 C1 -17.5(7)
N3 Cu1 N2 C1 -110.6(7)
N4 Cu1 N2 C1 -54.5(9)
N5 Cu1 N3 C12 -2.7(7)
N1 Cu1 N3 C12 177.1(7)
N2 Cu1 N3 C12 -105.9(7)
N4 Cu1 N3 C12 101.5(7)
N5 Cu1 N3 C4 -123.6(7)
N1 Cu1 N3 C4 56.2(7)
N2 Cu1 N3 C4 133.2(7)
N4 Cu1 N3 C4 -19.4(6)
N5 Cu1 N3 C3 118.3(7)
N1 Cu1 N3 C3 -61.8(7)
N2 Cu1 N3 C3 15.2(6)
N4 Cu1 N3 C3 -137.4(7)
N5 Cu1 N4 C5 75.2(7)
N6 Cu1 N4 C5 169.3(7)
N1 Cu1 N4 C5 -100.8(7)
N3 Cu1 N4 C5 -7.0(7)
N2 Cu1 N4 C5 -63.6(9)
N5 Cu1 N4 C6 -163.3(7)
N6 Cu1 N4 C6 -69.1(7)
N1 Cu1 N4 C6 20.8(7)
N3 Cu1 N4 C6 114.5(7)
N2 Cu1 N4 C6 57.9(9)
N6 Cu1 N5 C14 37.9(9)
N3 Cu1 N5 C14 -146.2(9)
N2 Cu1 N5 C14 -65.9(9)
N4 Cu1 N5 C14 135.6(8)
N6 Cu1 N5 C13 161.8(7)
N3 Cu1 N5 C13 -22.3(7)
N2 Cu1 N5 C13 57.9(7)
N4 Cu1 N5 C13 -100.5(7)
N5 Cu1 N6 C16 -36.1(9)
N1 Cu1 N6 C16 144.4(9)
N2 Cu1 N6 C16 67.0(9)
N4 Cu1 N6 C16 -139.5(8)
C2 N2 C1 C11 -89.6(11)
Cu1 N2 C1 C11 24.7(11)
C1 N2 C2 C3 82.5(13)
Cu1 N2 C2 C3 -33.0(11)
N2 C2 C3 N3 51.7(14)
C12 N3 C3 C2 78.4(11)
C4 N3 C3 C2 -158.5(9)
Cu1 N3 C3 C2 -39.9(11)
C12 N3 C4 C5 -74.6(10)
C3 N3 C4 C5 161.9(8)
Cu1 N3 C4 C5 44.3(9)
C6 N4 C5 C4 -82.5(11)
Cu1 N4 C5 C4 32.0(10)
N3 C4 C5 N4 -53.2(12)
C5 N4 C6 C7 86.8(12)
Cu1 N4 C6 C7 -28.1(11)
C11 N1 C7 C8 -0.3(16)
Cu1 N1 C7 C8 178.4(10)
C11 N1 C7 C6 178.7(10)
Cu1 N1 C7 C6 -2.5(13)
N4 C6 C7 N1 23.4(15)
N4 C6 C7 C8 -157.5(11)
N1 C7 C8 C9 -1(2)
C6 C7 C8 C9 179.7(13)
C7 C8 C9 C10 2(2)
C8 C9 C10 C11 0(2)
C7 N1 C11 C10 1.6(16)
Cu1 N1 C11 C10 -177.1(9)
C7 N1 C11 C1 -177.1(9)
Cu1 N1 C11 C1 4.2(13)
C9 C10 C11 N1 -1.2(19)
C9 C10 C11 C1 177.4(12)
N2 C1 C11 N1 -21.3(15)
N2 C1 C11 C10 160.1(11)
C4 N3 C12 C13 147.3(10)
C3 N3 C12 C13 -91.1(11)
Cu1 N3 C12 C13 27.4(11)
C14 N5 C13 C12 171.1(9)
Cu1 N5 C13 C12 43.1(11)
N3 C12 C13 N5 -47.6(13)
C13 N5 C14 C15 177.7(10)
Cu1 N5 C14 C15 -59.4(12)
N5 C14 C15 C16 73.0(12)
Cu1 N6 C16 C15 53.7(14)
C14 C15 C16 N6 -68.0(14)
